data_1526854
loop_
_publ_author_name
'Troyanov, S.I.'

_publ_section_title
;
 Crystal modifications of beryllium dihalides Be Cl2, Be Br2 and Be I2
;
_journal_name_full 'Zhurnal Neorganicheskoi Khimii'
_journal_page_first 1619
_journal_page_last 1624
_journal_volume 45
_journal_year 2000
_chemical_formula_sum 'Be Cl2'
_space_group_IT_number 142
_symmetry_space_group_name_Hall '-I 4bd 2c'
_symmetry_space_group_name_H-M 'I 41/a c d :2'
_cell_angle_alpha 90
_cell_angle_beta 90
_cell_angle_gamma 90
_cell_formula_units_Z 32
_cell_length_a 10.595
_cell_length_b 10.595
_cell_length_c 18.036
_cell_volume 2024.614
_citation_journal_id_ASTM ZNOKAQ
_cod_data_source_file Troyanov_ZNOKAQ_2000_837.cif
_cod_data_source_block Be1Cl2
_cod_original_formula_sum 'Be1 Cl2'
_cod_database_code 1526854

loop_
_symmetry_equiv_pos_as_xyz
x,y,z
-y+1/4,x+3/4,z+1/4
-x+1/2,-y,z+1/2
y+1/4,-x+1/4,z+3/4
x,-y,-z+1/2
y+1/4,x+3/4,-z+3/4
-x+1/2,y,-z
-y+1/4,-x+1/4,-z+1/4
-x,-y,-z
y-1/4,-x-3/4,-z-1/4
x-1/2,y,-z-1/2
-y-1/4,x-1/4,-z-3/4
-x,y,z-1/2
-y-1/4,-x-3/4,z-3/4
x-1/2,-y,z
y-1/4,x-1/4,z-1/4
x+1/2,y+1/2,z+1/2
-y+3/4,x+5/4,z+3/4
-x+1,-y+1/2,z+1
y+3/4,-x+3/4,z+5/4
x+1/2,-y+1/2,-z+1
y+3/4,x+5/4,-z+5/4
-x+1,y+1/2,-z+1/2
-y+3/4,-x+3/4,-z+3/4
-x+1/2,-y+1/2,-z+1/2
y+1/4,-x-1/4,-z+1/4
x,y+1/2,-z
-y+1/4,x+1/4,-z-1/4
-x+1/2,y+1/2,z
-y+1/4,-x-1/4,z-1/4
x,-y+1/2,z+1/2
y+1/4,x+1/4,z+1/4

loop_
_atom_site_label
_atom_site_type_symbol
_atom_site_fract_x
_atom_site_fract_y
_atom_site_fract_z
_atom_site_occupancy
_atom_site_U_iso_or_equiv
Cl1 Cl-1 0.53382 0.47002 0.12444 1 0.0
Be1 Be+2 0.4099 0.3749 0.18888 1 0.0
Cl2 Cl-1 0.5 0.25 0.25591 1 0.0
Cl3 Cl-1 0.30876 0.5 0.25 1 0.0
